data_4312816
loop_
_publ_author_name
'Karl M. Kadish'
'Tuan D. Phan'
'Lingamallu Giribabu'
'Eric Van Caemelbecke'
'John L. Bear'

_publ_section_title
;
 Substituent and Isomer Effects on Structural, Spectroscopic, and
 Electrochemical Properties of Dirhodium(III,II) Complexes Containing Four
 Identical Unsymmetrical Bridging Ligands
;
_journal_name_full 'Inorganic Chemistry'
_journal_page_first 8663
_journal_page_last 8673
_journal_paper_doi 10.1021/ic034963l
_journal_volume 42
_journal_year 2003
_chemical_formula_moiety 'C44 H28 N8 F8 Cl Rh2, 2 C H2 Cl2'
_chemical_formula_sum 'C46 H32 Cl5 F8 N8 Rh2'
_chemical_formula_weight 1231.87
_chemical_name_systematic
; 
 ? 
;
_space_group_IT_number 15
_symmetry_cell_setting monoclinic
_symmetry_space_group_name_Hall '-C 2yc'
_symmetry_space_group_name_H-M 'C 1 2/c 1'
_atom_sites_solution_hydrogens geom
_atom_sites_solution_primary direct
_atom_sites_solution_secondary difmap
_audit_creation_method SHELXL-97
_cell_angle_alpha 90.00
_cell_angle_beta 109.245(1)
_cell_angle_gamma 90.00
_cell_formula_units_Z 4
_cell_length_a 19.4773(10)
_cell_length_b 15.0962(7)
_cell_length_c 16.9620(8)
_cell_measurement_reflns_used 5606
_cell_measurement_temperature 223(2)
_cell_measurement_theta_max 23.51
_cell_measurement_theta_min 1.75
_cell_volume 4708.7(4)
_computing_cell_refinement 'Bruker SAINT software (Bruker, 1999)'
_computing_data_collection 'Siemens SMART software (Siemens, 1996)'
_computing_data_reduction 'Bruker SAINT software (Bruker, 1999)'
_computing_structure_refinement 'SHELXL-97 (Sheldrick, 1997)'
_computing_structure_solution 'SHELXS-97 (Sheldrick, 1997)'
_diffrn_ambient_temperature 223(2)
_diffrn_detector_area_resol_mean 1K
_diffrn_measured_fraction_theta_full 0.998
_diffrn_measured_fraction_theta_max 0.998
_diffrn_measurement_device_type 'Siemens SMART CCD'
_diffrn_measurement_method CCD
_diffrn_radiation_monochromator graphite
_diffrn_radiation_source 'fine-focus sealed tube'
_diffrn_radiation_type MoK\a
_diffrn_radiation_wavelength 0.71073
_diffrn_reflns_av_R_equivalents 0.0293
_diffrn_reflns_av_sigmaI/netI 0.0193
_diffrn_reflns_limit_h_max 20
_diffrn_reflns_limit_h_min -21
_diffrn_reflns_limit_k_max 16
_diffrn_reflns_limit_k_min 0
_diffrn_reflns_limit_l_max 19
_diffrn_reflns_limit_l_min 0
_diffrn_reflns_number 10896
_diffrn_reflns_theta_full 23.51
_diffrn_reflns_theta_max 23.51
_diffrn_reflns_theta_min 1.75
_diffrn_standards_decay_% 0.0
_exptl_absorpt_coefficient_mu 1.061
_exptl_absorpt_correction_T_max 0.9261
_exptl_absorpt_correction_T_min 0.7056
_exptl_absorpt_correction_type empirical
_exptl_crystal_colour 'Very dark carmine'
_exptl_crystal_density_diffrn 1.738
_exptl_crystal_density_method 'not measured'
_exptl_crystal_description 'Flat column'
_exptl_crystal_F_000 2444
_exptl_crystal_size_max 0.35
_exptl_crystal_size_mid 0.20
_exptl_crystal_size_min 0.08
_refine_diff_density_max 0.723
_refine_diff_density_min -0.713
_refine_diff_density_rms 0.088
_refine_ls_extinction_method none
_refine_ls_goodness_of_fit_ref 1.009
_refine_ls_hydrogen_treatment mixed
_refine_ls_matrix_type full
_refine_ls_number_parameters 269
_refine_ls_number_reflns 3480
_refine_ls_number_restraints 2
_refine_ls_restrained_S_all 1.015
_refine_ls_R_factor_all 0.0564
_refine_ls_R_factor_gt 0.0399
_refine_ls_shift/su_max 0.209
_refine_ls_shift/su_mean 0.021
_refine_ls_structure_factor_coef Fsqd
_refine_ls_weighting_details 'calc w=1/[\s^2^(Fo^2^)+(0.0527P)^2^+34.0625P] where P=(Fo^2^+2Fc^2^)/3'
_refine_ls_weighting_scheme calc
_refine_ls_wR_factor_gt 0.1006
_refine_ls_wR_factor_ref 0.1138
_reflns_number_gt 2560
_reflns_number_total 3633
_reflns_threshold_expression >4sigma(I)
_cod_data_source_file ic034963lsi20030917_093727.cif
_cod_data_source_block k811
_cod_depositor_comments
;
The following automatic conversions were performed:

'_symmetry_cell_setting' value 'Monoclinic' changed to 'monoclinic'
according to the built-in table from CIF Core dictionary named
'cif_core.dic' version 2.4.1 from
2010-06-29.

'_exptl_absorpt_correction_type' value 'Empirical'
changed to 'empirical' according to the built-in table from CIF Core
dictionary named 'cif_core.dic' version 2.4.1 from 2010-06-29.

Automatic conversion script
Id: cif_fix_values 1646 2011-03-28 12:23:43Z adriana 
;
_cod_original_formula_sum 'C46 H32 N8 F8 Cl5 Rh2'
_cod_database_code 4312816

loop_
_symmetry_equiv_pos_as_xyz
'x, y, z'
'-x, y, -z+1/2'
'x+1/2, y+1/2, z'
'-x+1/2, y+1/2, -z+1/2'
'-x, -y, -z'
'x, -y, z-1/2'
'-x+1/2, -y+1/2, -z'
'x+1/2, -y+1/2, z-1/2'

loop_
_atom_site_label
_atom_site_type_symbol
_atom_site_fract_x
_atom_site_fract_y
_atom_site_fract_z
_atom_site_U_iso_or_equiv
_atom_site_adp_type
_atom_site_occupancy
_atom_site_symmetry_multiplicity
_atom_site_calc_flag
_atom_site_refinement_flags
_atom_site_disorder_assembly
_atom_site_disorder_group
Rh1 Rh 0.5000 0.41960(4) 0.7500 0.03672(19) Uani 1 2 d S . .
Rh2 Rh 0.5000 0.25958(4) 0.7500 0.03512(19) Uani 1 2 d S . .
Cl1 Cl 0.5000 0.58290(14) 0.7500 0.0619(6) Uani 1 2 d S . .
N1 N 0.4020(2) 0.4114(3) 0.6553(3) 0.0390(10) Uani 1 1 d . . .
N2 N 0.4345(2) 0.2682(3) 0.6291(3) 0.0396(10) Uani 1 1 d . . .
N3 N 0.5552(2) 0.4109(3) 0.6655(3) 0.0411(10) Uani 1 1 d . . .
N4 N 0.5884(2) 0.2662(3) 0.7135(3) 0.0396(10) Uani 1 1 d D . .
C1 C 0.3516(3) 0.4769(4) 0.6406(4) 0.0476(14) Uani 1 1 d . . .
H1 H 0.3610 0.5256 0.6772 0.057 Uiso 1 1 calc R . .
C2 C 0.2879(3) 0.4752(5) 0.5751(4) 0.0557(16) Uani 1 1 d . . .
H2 H 0.2540 0.5213 0.5674 0.067 Uiso 1 1 calc R . .
C3 C 0.2742(3) 0.4043(5) 0.5202(4) 0.0544(16) Uani 1 1 d . A .
H3 H 0.2316 0.4028 0.4734 0.065 Uiso 1 1 calc R . .
C4 C 0.3235(3) 0.3363(4) 0.5351(3) 0.0484(14) Uani 1 1 d . . .
H4 H 0.3147 0.2880 0.4982 0.058 Uiso 1 1 calc R A .
C5 C 0.3876(3) 0.3384(4) 0.6059(3) 0.0397(12) Uani 1 1 d . A .
C6 C 0.4380(4) 0.2145(4) 0.5595(3) 0.043(3) Uiso 0.65 1 d PG A 1
C7 C 0.4543(4) 0.2489(3) 0.4918(4) 0.044(2) Uiso 0.65 1 d PG A 1
C8 C 0.4565(4) 0.1934(4) 0.4272(3) 0.056(2) Uiso 0.65 1 d PG A 1
H8 H 0.4677 0.2172 0.3805 0.068 Uiso 0.65 1 d PG A 1
C9 C 0.4423(4) 0.1035(4) 0.4304(4) 0.060(3) Uiso 0.65 1 d PG A 1
H9 H 0.4438 0.0652 0.3858 0.072 Uiso 0.65 1 d PG A 1
C10 C 0.4260(4) 0.0691(3) 0.4982(4) 0.060(3) Uiso 0.65 1 d PG A 1
H10 H 0.4162 0.0069 0.5004 0.072 Uiso 0.65 1 d PG A 1
C11 C 0.4238(4) 0.1245(4) 0.5627(4) 0.043(2) Uiso 0.65 1 d PG A 1
F1 F 0.4678(4) 0.3336(5) 0.4904(4) 0.0575(18) Uiso 0.65 1 d P A 1
F2 F 0.4070(3) 0.0879(4) 0.6253(5) 0.0594(17) Uiso 0.65 1 d P A 1
C6' C 0.4311(7) 0.1963(7) 0.5717(6) 0.030(4) Uiso 0.35 1 d PG A 2
C7' C 0.4411(7) 0.2203(6) 0.4971(7) 0.041(4) Uiso 0.35 1 d PG A 2
C8' C 0.4389(8) 0.1562(8) 0.4375(6) 0.069(5) Uiso 0.35 1 d PG A 2
H8' H 0.4458 0.1728 0.3860 0.082 Uiso 0.35 1 d PG A 2
C9' C 0.4266(8) 0.0681(8) 0.4525(7) 0.060(5) Uiso 0.35 1 d PG A 2
H9' H 0.4251 0.0238 0.4113 0.072 Uiso 0.35 1 d PG A 2
C10' C 0.4166(8) 0.0441(6) 0.5271(9) 0.071(6) Uiso 0.35 1 d PG A 2
H10' H 0.4082 -0.0168 0.5374 0.086 Uiso 0.35 1 d PG A 2
C11' C 0.4189(8) 0.1082(8) 0.5867(7) 0.067(6) Uiso 0.35 1 d PG A 2
F1' F 0.4510(7) 0.3068(10) 0.4780(8) 0.069(4) Uiso 0.35 1 d P A 2
F2' F 0.4135(8) 0.0884(9) 0.6612(10) 0.081(4) Uiso 0.35 1 d P A 2
C12 C 0.5555(3) 0.4778(4) 0.6127(3) 0.0506(14) Uani 1 1 d . . .
H12 H 0.5268 0.5280 0.6121 0.061 Uiso 1 1 calc R . .
C13 C 0.5958(3) 0.4759(5) 0.5598(4) 0.0624(17) Uani 1 1 d . . .
H13 H 0.5944 0.5233 0.5234 0.075 Uiso 1 1 calc R . .
C14 C 0.6385(4) 0.4021(5) 0.5617(4) 0.0675(19) Uani 1 1 d . A .
H14 H 0.6673 0.3995 0.5269 0.081 Uiso 1 1 calc R . .
C15 C 0.6389(3) 0.3337(5) 0.6135(4) 0.0590(17) Uani 1 1 d . . .
H15 H 0.6683 0.2839 0.6149 0.071 Uiso 1 1 calc R A .
C16 C 0.5951(3) 0.3371(4) 0.6655(3) 0.0435(13) Uani 1 1 d . A .
C17 C 0.6427(4) 0.1947(5) 0.7408(6) 0.046(5) Uiso 0.50 1 d PGD A 1
C18 C 0.7155(4) 0.2175(4) 0.7770(6) 0.033(3) Uiso 0.50 1 d PG A 1
C19 C 0.7685(3) 0.1519(6) 0.7980(6) 0.046(3) Uiso 0.50 1 d PG A 1
H19 H 0.8188 0.1676 0.8230 0.056 Uiso 0.50 1 d PG A 1
C20 C 0.7487(4) 0.0634(5) 0.7828(6) 0.057(4) Uiso 0.50 1 d PG A 1
H20 H 0.7853 0.0181 0.7973 0.068 Uiso 0.50 1 d PG A 1
C21 C 0.6759(5) 0.0407(4) 0.7466(6) 0.069(4) Uiso 0.50 1 d PG A 1
H21 H 0.6622 -0.0204 0.7361 0.082 Uiso 0.50 1 d PG A 1
C22 C 0.6229(3) 0.1063(6) 0.7256(6) 0.060(4) Uiso 0.50 1 d PG A 1
F3 F 0.7351(5) 0.3002(7) 0.8011(6) 0.062(3) Uiso 0.50 1 d P A 1
F4 F 0.5593(4) 0.0842(4) 0.6974(5) 0.0509(18) Uiso 0.50 1 d P A 1
C17' C 0.6503(4) 0.2090(5) 0.7338(6) 0.032(3) Uiso 0.50 1 d PGD A 2
C18' C 0.7201(5) 0.2384(5) 0.7776(7) 0.061(5) Uiso 0.50 1 d PG A 2
C19' C 0.7775(3) 0.1786(6) 0.8016(7) 0.062(4) Uiso 0.50 1 d PG A 2
H19' H 0.8257 0.1990 0.8319 0.075 Uiso 0.50 1 d PG A 2
C20' C 0.7652(4) 0.0894(6) 0.7819(6) 0.058(4) Uiso 0.50 1 d PG A 2
H20' H 0.8048 0.0481 0.7985 0.069 Uiso 0.50 1 d PG A 2
C21' C 0.6954(5) 0.0600(4) 0.7381(6) 0.061(4) Uiso 0.50 1 d PG A 2
H21' H 0.6868 -0.0017 0.7244 0.073 Uiso 0.50 1 d PG A 2
C22' C 0.6379(3) 0.1198(6) 0.7141(6) 0.044(3) Uiso 0.50 1 d PG A 2
F3' F 0.7328(6) 0.3241(7) 0.7901(7) 0.065(3) Uiso 0.50 1 d P A 2
F4' F 0.5685(4) 0.0930(5) 0.6639(6) 0.069(2) Uiso 0.50 1 d P A 2
C23 C 0.3847(13) 0.2323(11) 0.175(2) 0.070(6) Uiso 0.20 1 d PG B 1
Cl11 Cl 0.3822(8) 0.1210(8) 0.1450(11) 0.110 Uiso 0.20 1 d PG B 1
Cl12 Cl 0.3074(8) 0.2910(8) 0.1154(10) 0.110 Uiso 0.20 1 d PG B 1
C24 C 0.335(3) 0.185(5) 0.153(2) 0.070(6) Uiso 0.10 1 d PG C 2
Cl13 Cl 0.4066(16) 0.111(2) 0.1987(17) 0.110 Uiso 0.10 1 d PG C 2
Cl14 Cl 0.3176(16) 0.197(2) 0.0455(17) 0.110 Uiso 0.10 1 d PG C 2
C25 C 0.3957(9) 0.230(2) 0.1117(18) 0.070(6) Uiso 0.20 1 d PG D 3
Cl15 Cl 0.4214(9) 0.1581(10) 0.1973(9) 0.110 Uiso 0.20 1 d PG D 3
Cl16 Cl 0.3045(8) 0.2625(10) 0.0838(9) 0.110 Uiso 0.20 1 d PG D 3
C26 C 0.4231(14) 0.232(2) 0.158(3) 0.070(6) Uiso 0.15 1 d PG E 4
Cl17 Cl 0.3367(9) 0.2509(12) 0.1648(12) 0.110 Uiso 0.15 1 d PG E 4
Cl18 Cl 0.4665(9) 0.1404(12) 0.2173(13) 0.110 Uiso 0.15 1 d PG . 4
C27 C 0.376(2) 0.202(3) 0.1909(12) 0.070(6) Uiso 0.15 1 d PG F 5
Cl19 Cl 0.4426(11) 0.1202(15) 0.2064(14) 0.110 Uiso 0.15 1 d PG . 5
Cl20 Cl 0.3284(11) 0.2211(16) 0.0851(13) 0.110 Uiso 0.15 1 d PG F 5
C28 C 0.3505(14) 0.1605(18) 0.0319(16) 0.080(6) Uiso 0.35 1 d P G 6
C29 C 0.378(3) 0.253(3) 0.128(3) 0.096(12) Uiso 0.25 1 d P G 6
C30 C 0.3611(15) 0.1305(18) 0.085(2) 0.087(7) Uiso 0.35 1 d P G 6
C31 C 0.327(4) 0.184(5) 0.116(4) 0.089(19) Uiso 0.15 1 d P G 6

loop_
_atom_site_aniso_label
_atom_site_aniso_U_11
_atom_site_aniso_U_22
_atom_site_aniso_U_33
_atom_site_aniso_U_23
_atom_site_aniso_U_13
_atom_site_aniso_U_12
Rh1 0.0308(3) 0.0415(4) 0.0374(3) 0.000 0.0105(2) 0.000
Rh2 0.0314(3) 0.0409(4) 0.0317(3) 0.000 0.0086(2) 0.000
Cl1 0.0582(13) 0.0419(12) 0.0835(16) 0.000 0.0206(12) 0.000
N1 0.034(2) 0.046(3) 0.038(2) 0.006(2) 0.0130(19) 0.003(2)
N2 0.035(2) 0.048(3) 0.034(2) -0.002(2) 0.0086(19) 0.000(2)
N3 0.034(2) 0.053(3) 0.035(2) 0.003(2) 0.0100(19) -0.003(2)
N4 0.033(2) 0.047(3) 0.038(2) -0.001(2) 0.0118(19) 0.005(2)
C1 0.044(3) 0.052(3) 0.052(3) 0.006(3) 0.022(3) 0.005(3)
C2 0.040(3) 0.068(4) 0.061(4) 0.015(3) 0.019(3) 0.012(3)
C3 0.033(3) 0.083(5) 0.044(3) 0.013(3) 0.008(3) 0.008(3)
C4 0.040(3) 0.067(4) 0.037(3) 0.000(3) 0.011(2) -0.002(3)
C5 0.033(3) 0.054(3) 0.035(3) 0.003(3) 0.015(2) -0.004(3)
C12 0.039(3) 0.061(4) 0.049(3) 0.012(3) 0.011(3) -0.004(3)
C13 0.051(4) 0.083(5) 0.055(4) 0.018(4) 0.021(3) -0.005(4)
C14 0.056(4) 0.102(6) 0.054(4) 0.011(4) 0.030(3) 0.002(4)
C15 0.053(4) 0.081(5) 0.051(4) 0.009(3) 0.026(3) 0.010(3)
C16 0.033(3) 0.061(4) 0.036(3) -0.003(3) 0.010(2) 0.000(3)

loop_
_atom_type_symbol
_atom_type_description
_atom_type_scat_dispersion_real
_atom_type_scat_dispersion_imag
_atom_type_scat_source
C C 0.0033 0.0016 'International Tables Vol C Tables 4.2.6.8 and 6.1.1.4'
H H 0.0000 0.0000 'International Tables Vol C Tables 4.2.6.8 and 6.1.1.4'
N N 0.0061 0.0033 'International Tables Vol C Tables 4.2.6.8 and 6.1.1.4'
F F 0.0171 0.0103 'International Tables Vol C Tables 4.2.6.8 and 6.1.1.4'
Cl Cl 0.1484 0.1585 'International Tables Vol C Tables 4.2.6.8 and 6.1.1.4'
Rh Rh -1.1178 0.9187 'International Tables Vol C Tables 4.2.6.8 and 6.1.1.4'

loop_
_geom_angle_atom_site_label_1
_geom_angle_atom_site_label_2
_geom_angle_atom_site_label_3
_geom_angle
_geom_angle_site_symmetry_1
_geom_angle_site_symmetry_3
_geom_angle_publ_flag
N1 Rh1 N1 173.1(2) . 2_656 ?
N1 Rh1 N3 88.68(16) . 2_656 ?
N1 Rh1 N3 90.88(16) 2_656 2_656 ?
N1 Rh1 N3 90.88(16) . . ?
N1 Rh1 N3 88.68(16) 2_656 . ?
N3 Rh1 N3 172.7(3) 2_656 . ?
N1 Rh1 Rh2 86.54(12) . . ?
N1 Rh1 Rh2 86.54(12) 2_656 . ?
N3 Rh1 Rh2 86.36(13) 2_656 . ?
N3 Rh1 Rh2 86.36(13) . . ?
N1 Rh1 Cl1 93.46(12) . . ?
N1 Rh1 Cl1 93.46(12) 2_656 . ?
N3 Rh1 Cl1 93.64(13) 2_656 . ?
N3 Rh1 Cl1 93.64(13) . . ?
Rh2 Rh1 Cl1 180.0 . . ?
N4 Rh2 N4 174.3(2) 2_656 . ?
N4 Rh2 N2 90.17(16) 2_656 2_656 ?
N4 Rh2 N2 89.46(17) . 2_656 ?
N4 Rh2 N2 89.46(17) 2_656 . ?
N4 Rh2 N2 90.17(16) . . ?
N2 Rh2 N2 172.7(3) 2_656 . ?
N4 Rh2 Rh1 87.15(11) 2_656 . ?
N4 Rh2 Rh1 87.15(11) . . ?
N2 Rh2 Rh1 86.33(13) 2_656 . ?
N2 Rh2 Rh1 86.33(13) . . ?
C1 N1 C5 119.3(5) . . ?
C1 N1 Rh1 121.9(4) . . ?
C5 N1 Rh1 118.8(3) . . ?
C5 N2 C6' 120.7(6) . . ?
C5 N2 C6 113.9(5) . . ?
C6' N2 C6 15.6(5) . . ?
C5 N2 Rh2 118.5(3) . . ?
C6' N2 Rh2 120.4(6) . . ?
C6 N2 Rh2 127.1(4) . . ?
C12 N3 C16 119.0(5) . . ?
C12 N3 Rh1 122.1(4) . . ?
C16 N3 Rh1 118.8(3) . . ?
C16 N4 C17' 112.0(6) . . ?
C16 N4 C17 123.8(6) . . ?
C17' N4 C17 12.0(7) . . ?
C16 N4 Rh2 118.5(3) . . ?
C17' N4 Rh2 129.4(5) . . ?
C17 N4 Rh2 117.6(5) . . ?
N1 C1 C2 122.8(6) . . ?
C1 C2 C3 119.0(6) . . ?
C4 C3 C2 119.1(5) . . ?
C3 C4 C5 120.5(6) . . ?
N1 C5 N2 118.0(4) . . ?
N1 C5 C4 119.1(5) . . ?
N2 C5 C4 122.9(5) . . ?
C11 C6 C7 120.0 . . ?
C11 C6 N2 116.8(4) . . ?
C7 C6 N2 123.2(4) . . ?
F1 C7 C8 121.2(5) . . ?
F1 C7 C6 118.8(5) . . ?
C8 C7 C6 120.0 . . ?
C9 C8 C7 120.0 . . ?
C10 C9 C8 120.0 . . ?
C11 C10 C9 120.0 . . ?
F2 C11 C10 117.2(5) . . ?
F2 C11 C6 122.8(5) . . ?
C10 C11 C6 120.0 . . ?
C7' C6' C11' 120.0 . . ?
C7' C6' N2 115.4(8) . . ?
C11' C6' N2 124.6(8) . . ?
F1' C7' C8' 117.6(9) . . ?
F1' C7' C6' 122.4(9) . . ?
C8' C7' C6' 120.0 . . ?
C9' C8' C7' 120.0 . . ?
C8' C9' C10' 120.0 . . ?
C11' C10' C9' 120.0 . . ?
F2' C11' C10' 122.6(10) . . ?
F2' C11' C6' 117.3(10) . . ?
C10' C11' C6' 120.0 . . ?
N3 C12 C13 123.1(6) . . ?
C12 C13 C14 118.1(6) . . ?
C15 C14 C13 120.3(6) . . ?
C14 C15 C16 120.0(6) . . ?
N3 C16 N4 118.1(4) . . ?
N3 C16 C15 119.5(5) . . ?
N4 C16 C15 122.3(5) . . ?
C22 C17 C18 120.0 . . ?
C22 C17 N4 121.2(6) . . ?
C18 C17 N4 118.6(6) . . ?
F3 C18 C19 118.5(7) . . ?
F3 C18 C17 121.0(7) . . ?
C19 C18 C17 120.0 . . ?
C18 C19 C20 120.0 . . ?
C21 C20 C19 120.0 . . ?
C20 C21 C22 120.0 . . ?
F4 C22 C21 118.6(7) . . ?
F4 C22 C17 121.3(7) . . ?
C21 C22 C17 120.0 . . ?
C22' C17' C18' 120.0 . . ?
C22' C17' N4 117.5(6) . . ?
C18' C17' N4 122.3(6) . . ?
F3' C18' C19' 119.9(8) . . ?
F3' C18' C17' 119.9(8) . . ?
C19' C18' C17' 120.0 . . ?
C20' C19' C18' 120.0 . . ?
C19' C20' C21' 120.0 . . ?
C20' C21' C22' 120.0 . . ?
C17' C22' C21' 120.0 . . ?
C17' C22' F4' 118.9(6) . . ?
C21' C22' F4' 120.9(6) . . ?
Cl12 C23 Cl11 112.6 . . ?
Cl14 C24 Cl13 112.6 . . ?
Cl16 C25 Cl15 112.6 . . ?
Cl18 C26 Cl17 112.6 . . ?
Cl19 C27 Cl20 112.6 . . ?

loop_
_geom_bond_atom_site_label_1
_geom_bond_atom_site_label_2
_geom_bond_distance
_geom_bond_site_symmetry_2
_geom_bond_publ_flag
Rh1 N1 2.054(4) . ?
Rh1 N1 2.054(4) 2_656 ?
Rh1 N3 2.060(4) 2_656 ?
Rh1 N3 2.060(4) . ?
Rh1 Rh2 2.4157(8) . ?
Rh1 Cl1 2.465(2) . ?
Rh2 N4 2.015(4) 2_656 ?
Rh2 N4 2.015(4) . ?
Rh2 N2 2.031(4) 2_656 ?
Rh2 N2 2.031(4) . ?
N1 C1 1.357(7) . ?
N1 C5 1.356(7) . ?
N2 C5 1.370(7) . ?
N2 C6' 1.445(9) . ?
N2 C6 1.452(6) . ?
N3 C12 1.351(7) . ?
N3 C16 1.359(7) . ?
N4 C16 1.377(7) . ?
N4 C17' 1.429(4) . ?
N4 C17 1.474(4) . ?
C1 C2 1.366(8) . ?
C2 C3 1.385(9) . ?
C3 C4 1.370(8) . ?
C4 C5 1.419(7) . ?
C6 C11 1.3901 . ?
C6 C7 1.3901 . ?
C7 F1 1.307(9) . ?
C7 C8 1.3900 . ?
C8 C9 1.3900 . ?
C9 C10 1.3900 . ?
C10 C11 1.3897 . ?
C11 F2 1.330(9) . ?
C6' C7' 1.3900 . ?
C6' C11' 1.3901 . ?
C7' F1' 1.373(18) . ?
C7' C8' 1.3899 . ?
C8' C9' 1.3899 . ?
C9' C10' 1.3900 . ?
C10' C11' 1.3898 . ?
C11' F2' 1.337(18) . ?
C12 C13 1.372(8) . ?
C13 C14 1.384(10) . ?
C14 C15 1.354(9) . ?
C15 C16 1.416(8) . ?
C17 C22 1.3900 . ?
C17 C18 1.3901 . ?
C18 F3 1.329(13) . ?
C18 C19 1.3900 . ?
C19 C20 1.3900 . ?
C20 C21 1.3899 . ?
C21 C22 1.3900 . ?
C22 F4 1.217(9) . ?
C17' C22' 1.3900 . ?
C17' C18' 1.3900 . ?
C18' F3' 1.321(13) . ?
C18' C19' 1.3900 . ?
C19' C20' 1.3899 . ?
C20' C21' 1.3900 . ?
C21' C22' 1.3901 . ?
C22' F4' 1.399(10) . ?
C23 Cl12 1.7499 . ?
C23 Cl11 1.7501 . ?
C24 Cl14 1.7498 . ?
C24 Cl13 1.7501 . ?
C25 Cl16 1.7501 . ?
C25 Cl15 1.7502 . ?
C26 Cl18 1.7500 . ?
C26 Cl17 1.7501 . ?
C27 Cl19 1.7498 . ?
C27 Cl20 1.7501 . ?

loop_
_geom_torsion_atom_site_label_1
_geom_torsion_atom_site_label_2
_geom_torsion_atom_site_label_3
_geom_torsion_atom_site_label_4
_geom_torsion
_geom_torsion_site_symmetry_1
_geom_torsion_site_symmetry_2
_geom_torsion_site_symmetry_3
_geom_torsion_site_symmetry_4
_geom_torsion_publ_flag
N1 Rh1 Rh2 N4 -64.58(16) . . . 2_656 ?
N1 Rh1 Rh2 N4 115.42(16) 2_656 . . 2_656 ?
N3 Rh1 Rh2 N4 24.32(16) 2_656 . . 2_656 ?
N3 Rh1 Rh2 N4 -155.68(16) . . . 2_656 ?
Cl1 Rh1 Rh2 N4 -17(26) . . . 2_656 ?
N1 Rh1 Rh2 N4 115.42(16) . . . . ?
N1 Rh1 Rh2 N4 -64.58(16) 2_656 . . . ?
N3 Rh1 Rh2 N4 -155.68(16) 2_656 . . . ?
N3 Rh1 Rh2 N4 24.32(16) . . . . ?
Cl1 Rh1 Rh2 N4 163(31) . . . . ?
N1 Rh1 Rh2 N2 -154.94(17) . . . 2_656 ?
N1 Rh1 Rh2 N2 25.06(17) 2_656 . . 2_656 ?
N3 Rh1 Rh2 N2 -66.04(17) 2_656 . . 2_656 ?
N3 Rh1 Rh2 N2 113.96(17) . . . 2_656 ?
Cl1 Rh1 Rh2 N2 -107(26) . . . 2_656 ?
N1 Rh1 Rh2 N2 25.06(17) . . . . ?
N1 Rh1 Rh2 N2 -154.94(17) 2_656 . . . ?
N3 Rh1 Rh2 N2 113.96(17) 2_656 . . . ?
N3 Rh1 Rh2 N2 -66.04(17) . . . . ?
Cl1 Rh1 Rh2 N2 73(31) . . . . ?
N1 Rh1 N1 C1 153.9(4) 2_656 . . . ?
N3 Rh1 N1 C1 67.4(4) 2_656 . . . ?
N3 Rh1 N1 C1 -119.8(4) . . . . ?
Rh2 Rh1 N1 C1 153.9(4) . . . . ?
Cl1 Rh1 N1 C1 -26.1(4) . . . . ?
N1 Rh1 N1 C5 -26.4(4) 2_656 . . . ?
N3 Rh1 N1 C5 -112.8(4) 2_656 . . . ?
N3 Rh1 N1 C5 59.9(4) . . . . ?
Rh2 Rh1 N1 C5 -26.4(4) . . . . ?
Cl1 Rh1 N1 C5 153.6(4) . . . . ?
N4 Rh2 N2 C5 55.1(4) 2_656 . . . ?
N4 Rh2 N2 C5 -119.2(4) . . . . ?
N2 Rh2 N2 C5 -32.1(4) 2_656 . . . ?
Rh1 Rh2 N2 C5 -32.1(4) . . . . ?
N4 Rh2 N2 C6' -117.3(7) 2_656 . . . ?
N4 Rh2 N2 C6' 68.4(7) . . . . ?
N2 Rh2 N2 C6' 155.5(7) 2_656 . . . ?
Rh1 Rh2 N2 C6' 155.5(7) . . . . ?
N4 Rh2 N2 C6 -134.2(5) 2_656 . . . ?
N4 Rh2 N2 C6 51.5(5) . . . . ?
N2 Rh2 N2 C6 138.6(5) 2_656 . . . ?
Rh1 Rh2 N2 C6 138.6(5) . . . . ?
N1 Rh1 N3 C12 71.0(4) . . . . ?
N1 Rh1 N3 C12 -115.9(4) 2_656 . . . ?
N3 Rh1 N3 C12 157.5(4) 2_656 . . . ?
Rh2 Rh1 N3 C12 157.5(4) . . . . ?
Cl1 Rh1 N3 C12 -22.5(4) . . . . ?
N1 Rh1 N3 C16 -112.0(4) . . . . ?
N1 Rh1 N3 C16 61.1(4) 2_656 . . . ?
N3 Rh1 N3 C16 -25.5(4) 2_656 . . . ?
Rh2 Rh1 N3 C16 -25.5(4) . . . . ?
Cl1 Rh1 N3 C16 154.5(4) . . . . ?
N4 Rh2 N4 C16 -30.9(4) 2_656 . . . ?
N2 Rh2 N4 C16 -117.2(4) 2_656 . . . ?
N2 Rh2 N4 C16 55.4(4) . . . . ?
Rh1 Rh2 N4 C16 -30.9(4) . . . . ?
N4 Rh2 N4 C17' 145.4(6) 2_656 . . . ?
N2 Rh2 N4 C17' 59.1(6) 2_656 . . . ?
N2 Rh2 N4 C17' -128.2(6) . . . . ?
Rh1 Rh2 N4 C17' 145.4(6) . . . . ?
N4 Rh2 N4 C17 148.6(5) 2_656 . . . ?
N2 Rh2 N4 C17 62.2(5) 2_656 . . . ?
N2 Rh2 N4 C17 -125.1(5) . . . . ?
Rh1 Rh2 N4 C17 148.6(5) . . . . ?
C5 N1 C1 C2 -3.6(8) . . . . ?
Rh1 N1 C1 C2 176.1(4) . . . . ?
N1 C1 C2 C3 -1.0(9) . . . . ?
C1 C2 C3 C4 2.6(9) . . . . ?
C2 C3 C4 C5 0.2(8) . . . . ?
C1 N1 C5 N2 -170.9(5) . . . . ?
Rh1 N1 C5 N2 9.3(6) . . . . ?
C1 N1 C5 C4 6.3(7) . . . . ?
Rh1 N1 C5 C4 -173.4(4) . . . . ?
C6' N2 C5 N1 -167.4(7) . . . . ?
C6 N2 C5 N1 -151.6(5) . . . . ?
Rh2 N2 C5 N1 20.3(6) . . . . ?
C6' N2 C5 C4 15.5(9) . . . . ?
C6 N2 C5 C4 31.3(7) . . . . ?
Rh2 N2 C5 C4 -156.8(4) . . . . ?
C3 C4 C5 N1 -4.7(8) . . . . ?
C3 C4 C5 N2 172.4(5) . . . . ?
C5 N2 C6 C11 -124.5(5) . . . . ?
C6' N2 C6 C11 -5(3) . . . . ?
Rh2 N2 C6 C11 64.5(6) . . . . ?
C5 N2 C6 C7 55.3(6) . . . . ?
C6' N2 C6 C7 175(3) . . . . ?
Rh2 N2 C6 C7 -115.7(5) . . . . ?
C11 C6 C7 F1 -179.7(7) . . . . ?
N2 C6 C7 F1 0.5(7) . . . . ?
C11 C6 C7 C8 0.0 . . . . ?
N2 C6 C7 C8 -179.8(7) . . . . ?
F1 C7 C8 C9 179.7(7) . . . . ?
C6 C7 C8 C9 0.0 . . . . ?
C7 C8 C9 C10 0.0 . . . . ?
C8 C9 C10 C11 0.0 . . . . ?
C9 C10 C11 F2 179.2(6) . . . . ?
C9 C10 C11 C6 0.0 . . . . ?
C7 C6 C11 F2 -179.2(7) . . . . ?
N2 C6 C11 F2 0.6(7) . . . . ?
C7 C6 C11 C10 0.0 . . . . ?
N2 C6 C11 C10 179.8(6) . . . . ?
C5 N2 C6' C7' 58.9(10) . . . . ?
C6 N2 C6' C7' -9(2) . . . . ?
Rh2 N2 C6' C7' -128.8(6) . . . . ?
C5 N2 C6' C11' -121.0(8) . . . . ?
C6 N2 C6' C11' 171(3) . . . . ?
Rh2 N2 C6' C11' 51.2(10) . . . . ?
C11' C6' C7' F1' 177.8(13) . . . . ?
N2 C6' C7' F1' -2.1(13) . . . . ?
C11' C6' C7' C8' 0.0 . . . . ?
N2 C6' C7' C8' -180.0(10) . . . . ?
F1' C7' C8' C9' -177.9(12) . . . . ?
C6' C7' C8' C9' 0.0 . . . . ?
C7' C8' C9' C10' 0.0 . . . . ?
C8' C9' C10' C11' 0.0 . . . . ?
C9' C10' C11' F2' -176.3(15) . . . . ?
C9' C10' C11' C6' 0.0 . . . . ?
C7' C6' C11' F2' 176.5(14) . . . . ?
N2 C6' C11' F2' -3.5(13) . . . . ?
C7' C6' C11' C10' 0.0 . . . . ?
N2 C6' C11' C10' 180.0(11) . . . . ?
C16 N3 C12 C13 -1.5(8) . . . . ?
Rh1 N3 C12 C13 175.5(5) . . . . ?
N3 C12 C13 C14 -0.7(10) . . . . ?
C12 C13 C14 C15 1.2(10) . . . . ?
C13 C14 C15 C16 0.5(10) . . . . ?
C12 N3 C16 N4 -173.6(5) . . . . ?
Rh1 N3 C16 N4 9.3(6) . . . . ?
C12 N3 C16 C15 3.2(8) . . . . ?
Rh1 N3 C16 C15 -173.9(4) . . . . ?
C17' N4 C16 N3 -157.6(6) . . . . ?
C17 N4 C16 N3 -160.1(6) . . . . ?
Rh2 N4 C16 N3 19.3(6) . . . . ?
C17' N4 C16 C15 25.7(8) . . . . ?
C17 N4 C16 C15 23.2(9) . . . . ?
Rh2 N4 C16 C15 -157.4(4) . . . . ?
C14 C15 C16 N3 -2.8(9) . . . . ?
C14 C15 C16 N4 173.9(6) . . . . ?
C16 N4 C17 C22 -126.5(6) . . . . ?
C17' N4 C17 C22 -138(4) . . . . ?
Rh2 N4 C17 C22 54.1(7) . . . . ?
C16 N4 C17 C18 48.9(9) . . . . ?
C17' N4 C17 C18 38(3) . . . . ?
Rh2 N4 C17 C18 -130.5(5) . . . . ?
C22 C17 C18 F3 -172.1(10) . . . . ?
N4 C17 C18 F3 12.5(10) . . . . ?
C22 C17 C18 C19 0.0 . . . . ?
N4 C17 C18 C19 -175.5(8) . . . . ?
F3 C18 C19 C20 172.3(9) . . . . ?
C17 C18 C19 C20 0.0 . . . . ?
C18 C19 C20 C21 0.0 . . . . ?
C19 C20 C21 C22 0.0 . . . . ?
C20 C21 C22 F4 -176.8(11) . . . . ?
C20 C21 C22 C17 0.0 . . . . ?
C18 C17 C22 F4 176.7(11) . . . . ?
N4 C17 C22 F4 -8.0(10) . . . . ?
C18 C17 C22 C21 0.0 . . . . ?
N4 C17 C22 C21 175.3(9) . . . . ?
C16 N4 C17' C22' -125.7(6) . . . . ?
C17 N4 C17' C22' 44(3) . . . . ?
Rh2 N4 C17' C22' 57.8(8) . . . . ?
C16 N4 C17' C18' 59.4(8) . . . . ?
C17 N4 C17' C18' -131(4) . . . . ?
Rh2 N4 C17' C18' -117.1(6) . . . . ?
C22' C17' C18' F3' 174.3(12) . . . . ?
N4 C17' C18' F3' -11.0(11) . . . . ?
C22' C17' C18' C19' 0.0 . . . . ?
N4 C17' C18' C19' 174.8(9) . . . . ?
F3' C18' C19' C20' -174.3(12) . . . . ?
C17' C18' C19' C20' 0.0 . . . . ?
C18' C19' C20' C21' 0.0 . . . . ?
C19' C20' C21' C22' 0.0 . . . . ?
C18' C17' C22' C21' 0.0 . . . . ?
N4 C17' C22' C21' -175.0(9) . . . . ?
C18' C17' C22' F4' -174.6(10) . . . . ?
N4 C17' C22' F4' 10.3(10) . . . . ?
C20' C21' C22' C17' 0.0 . . . . ?
C20' C21' C22' F4' 174.5(10) . . . . ?
